data_1519516
loop_
_publ_author_name
'Bricklebank, Neil'
'Horton, Peter N.'
'Hursthouse, Michael B.'

_publ_section_title
;
 C7H6ClIO4S3
;
_journal_name_full 'Crystal Structure Report Archive'
_journal_page_first 898
_journal_year 2002
_chemical_formula_sum 'C7 H6 Cl I O4 S3'
_chemical_formula_weight 412.65
_space_group_IT_number 14
_symmetry_cell_setting monoclinic
_symmetry_space_group_name_Hall '-P 2ybc'
_symmetry_space_group_name_H-M 'P 1 21/c 1'
_atom_sites_solution_hydrogens geom
_atom_sites_solution_primary direct
_atom_sites_solution_secondary difmap
_cell_angle_alpha 90.00
_cell_angle_beta 104.8630(10)
_cell_angle_gamma 90.00
_cell_formula_units_Z 4
_cell_length_a 15.5564(5)
_cell_length_b 7.3261(2)
_cell_length_c 11.6680(3)
_cell_measurement_reflns_used 18464
_cell_measurement_temperature 120(2)
_cell_measurement_theta_max 27.48
_cell_measurement_theta_min 2.91
_cell_volume 1285.28(6)
_computing_cell_refinement ' DENZO (Otwinowski & Minor, 1997) and COLLECT (Hooft, 1998)'
_computing_data_collection ' DENZO (Otwinowski and Minor, 1997)'
_computing_data_reduction ' DENZO (Otwinowski & Minor, 1997) and COLLECT (Hooft, 1998)'
_computing_molecular_graphics 'PLATON (Spek, 1990)'
_computing_structure_refinement 'SHELXL-97 (Sheldrick, 1997b)'
_computing_structure_solution 'SHELXS-97 (Sheldrick, 1997a)'
_diffrn_ambient_temperature 120(2)
_diffrn_detector_area_resol_mean 9.091
_diffrn_measured_fraction_theta_full 0.999
_diffrn_measured_fraction_theta_max 0.999
_diffrn_measurement_device_type 'Nonius KappaCCD Area Detector'
_diffrn_measurement_method '\f and \w scans to fill Ewald Sphere'
_diffrn_radiation_monochromator graphite
_diffrn_radiation_source 'Nonius FR591 rotating anode'
_diffrn_radiation_type MoK\a
_diffrn_radiation_wavelength 0.71073
_diffrn_reflns_av_R_equivalents 0.0753
_diffrn_reflns_av_sigmaI/netI 0.0550
_diffrn_reflns_limit_h_max 18
_diffrn_reflns_limit_h_min -17
_diffrn_reflns_limit_k_max 7
_diffrn_reflns_limit_k_min -8
_diffrn_reflns_limit_l_max 12
_diffrn_reflns_limit_l_min -13
_diffrn_reflns_number 7847
_diffrn_reflns_theta_full 25.03
_diffrn_reflns_theta_max 25.03
_diffrn_reflns_theta_min 3.09
_exptl_absorpt_coefficient_mu 3.180
_exptl_absorpt_correction_T_max 0.7416
_exptl_absorpt_correction_T_min 0.5036
_exptl_absorpt_correction_type multi-scan
_exptl_absorpt_process_details 'SORTAV Blessing (1997)'
_exptl_crystal_colour Orange
_exptl_crystal_density_diffrn 2.133
_exptl_crystal_density_method 'not measured'
_exptl_crystal_description Block
_exptl_crystal_F_000 792
_exptl_crystal_size_max 0.25
_exptl_crystal_size_mid 0.20
_exptl_crystal_size_min 0.10
_refine_diff_density_max 0.899
_refine_diff_density_min -1.256
_refine_diff_density_rms 0.175
_refine_ls_extinction_method none
_refine_ls_goodness_of_fit_ref 1.104
_refine_ls_hydrogen_treatment constr
_refine_ls_matrix_type full
_refine_ls_number_parameters 147
_refine_ls_number_reflns 2265
_refine_ls_number_restraints 0
_refine_ls_restrained_S_all 1.104
_refine_ls_R_factor_all 0.0384
_refine_ls_R_factor_gt 0.0340
_refine_ls_shift/su_max 0.001
_refine_ls_shift/su_mean 0.000
_refine_ls_structure_factor_coef Fsqd
_refine_ls_weighting_details 'calc w=1/[\s^2^(Fo^2^)+(0.0362P)^2^+2.6885P] where P=(Fo^2^+2Fc^2^)/3'
_refine_ls_weighting_scheme calc
_refine_ls_wR_factor_gt 0.0849
_refine_ls_wR_factor_ref 0.0870
_reflns_number_gt 2080
_reflns_number_total 2265
_reflns_threshold_expression >2sigma(I)
_cod_data_source_file eCrystal-898.cif
_cod_data_source_block 02src123
_cod_depositor_comments
;
Citation :
Bricklebank, Neil and Horton, Peter N. and Hursthouse, Michael B. (2002) 
University of Southampton, Crystal Structure Report Archive. 
(doi:10.5258/ecrystals/898)

More at:
http://ecrystals.chem.soton.ac.uk/898/

The following automatic conversions were performed:

'_symmetry_cell_setting' value 'Monoclinic' changed to 'monoclinic'
according to the built-in table from CIF Core dictionary named
'cif_core.dic' version 2.4.1 from 2010-06-29.

Automatic conversion script
Id: cif_fix_values 3271 2015-04-21 07:52:19Z andrius 
;
_cod_original_sg_symbol_H-M P2(1)/c
_cod_database_code 1519516

loop_
_symmetry_equiv_pos_as_xyz
'x, y, z'
'-x, y+1/2, -z+1/2'
'-x, -y, -z'
'x, -y-1/2, z-1/2'

loop_
_atom_site_label
_atom_site_type_symbol
_atom_site_fract_x
_atom_site_fract_y
_atom_site_fract_z
_atom_site_U_iso_or_equiv
_atom_site_adp_type
_atom_site_occupancy
_atom_site_symmetry_multiplicity
_atom_site_calc_flag
_atom_site_refinement_flags
_atom_site_disorder_assembly
_atom_site_disorder_group
I1 I 0.412694(18) 0.18252(3) 0.29427(2) 0.01617(14) Uani 1 1 d . . .
Cl1 Cl 0.31444(7) 0.10063(14) 0.08433(9) 0.0191(2) Uani 1 1 d . . .
S2 S 0.64224(7) 0.08650(14) 0.41212(9) 0.0157(2) Uani 1 1 d . . .
S3 S 0.68680(7) 0.26778(16) 0.63875(10) 0.0197(3) Uani 1 1 d . . .
S1 S 0.50064(8) 0.26744(15) 0.50772(10) 0.0182(3) Uani 1 1 d . . .
O2 O 0.7912(2) -0.0429(4) 0.3273(3) 0.0214(7) Uani 1 1 d . . .
O4 O 0.8638(2) 0.1449(5) 0.7888(3) 0.0241(7) Uani 1 1 d . . .
O1 O 0.8792(3) -0.1119(7) 0.5076(3) 0.0436(10) Uani 1 1 d . . .
O3 O 0.9285(3) 0.2359(9) 0.6490(4) 0.0622(15) Uani 1 1 d . . .
C3 C 0.7743(3) 0.1652(6) 0.5972(4) 0.0193(10) Uani 1 1 d . . .
C2 C 0.7529(3) 0.0767(6) 0.4923(4) 0.0175(9) Uani 1 1 d . . .
C1 C 0.6061(3) 0.2082(5) 0.5141(4) 0.0165(9) Uani 1 1 d . . .
C4 C 0.8164(3) -0.0364(7) 0.4456(4) 0.0236(10) Uani 1 1 d . . .
C7 C 0.9482(4) 0.1671(9) 0.8775(5) 0.0378(15) Uani 1 1 d . . .
H7A H 0.9914 0.0787 0.8626 0.057 Uiso 1 1 calc R . .
H7B H 0.9394 0.1465 0.9567 0.057 Uiso 1 1 calc R . .
H7C H 0.9707 0.2912 0.8728 0.057 Uiso 1 1 calc R . .
C6 C 0.8656(3) 0.1847(6) 0.6787(4) 0.0241(11) Uani 1 1 d . . .
C5 C 0.8411(4) -0.1677(7) 0.2720(5) 0.0319(13) Uani 1 1 d . . .
H5A H 0.9041 -0.1333 0.2941 0.048 Uiso 1 1 calc R . .
H5B H 0.8182 -0.1616 0.1856 0.048 Uiso 1 1 calc R . .
H5C H 0.8347 -0.2924 0.2990 0.048 Uiso 1 1 calc R . .

loop_
_atom_site_aniso_label
_atom_site_aniso_U_11
_atom_site_aniso_U_22
_atom_site_aniso_U_33
_atom_site_aniso_U_23
_atom_site_aniso_U_13
_atom_site_aniso_U_12
I1 0.0181(2) 0.01227(19) 0.0186(2) 0.00296(10) 0.00549(14) 0.00096(10)
Cl1 0.0276(6) 0.0133(5) 0.0171(5) -0.0030(4) 0.0074(4) 0.0008(4)
S2 0.0151(6) 0.0174(5) 0.0139(5) -0.0027(4) 0.0021(4) 0.0004(4)
S3 0.0211(6) 0.0234(6) 0.0148(6) -0.0042(5) 0.0048(5) -0.0070(5)
S1 0.0215(6) 0.0150(5) 0.0191(6) -0.0007(4) 0.0073(5) 0.0019(4)
O2 0.0244(18) 0.0207(16) 0.0210(17) -0.0005(13) 0.0092(14) 0.0046(13)
O4 0.0244(19) 0.0336(18) 0.0130(17) -0.0016(14) 0.0022(14) 0.0037(14)
O1 0.024(2) 0.073(3) 0.032(2) 0.011(2) 0.0045(17) 0.022(2)
O3 0.023(2) 0.134(4) 0.026(2) 0.015(3) 0.0003(18) -0.034(3)
C3 0.020(3) 0.024(2) 0.015(2) 0.0027(18) 0.008(2) -0.0024(18)
C2 0.016(2) 0.023(2) 0.012(2) 0.0011(18) 0.0009(18) -0.0030(18)
C1 0.023(3) 0.011(2) 0.016(2) 0.0027(17) 0.0042(19) -0.0028(17)
C4 0.019(3) 0.030(3) 0.022(2) 0.003(2) 0.006(2) 0.001(2)
C7 0.024(3) 0.067(4) 0.016(3) -0.005(2) -0.007(2) 0.014(3)
C6 0.022(3) 0.031(3) 0.018(3) 0.0018(19) 0.003(2) -0.0059(19)
C5 0.033(3) 0.029(3) 0.040(3) -0.004(2) 0.021(3) 0.006(2)

loop_
_atom_type_symbol
_atom_type_description
_atom_type_scat_dispersion_real
_atom_type_scat_dispersion_imag
_atom_type_scat_source
C C 0.0033 0.0016 'International Tables Vol C Tables 4.2.6.8 and 6.1.1.4'
H H 0.0000 0.0000 'International Tables Vol C Tables 4.2.6.8 and 6.1.1.4'
O O 0.0106 0.0060 'International Tables Vol C Tables 4.2.6.8 and 6.1.1.4'
S S 0.1246 0.1234 'International Tables Vol C Tables 4.2.6.8 and 6.1.1.4'
Cl Cl 0.1484 0.1585 'International Tables Vol C Tables 4.2.6.8 and 6.1.1.4'
I I -0.4742 1.8119 'International Tables Vol C Tables 4.2.6.8 and 6.1.1.4'

loop_
_geom_angle_atom_site_label_1
_geom_angle_atom_site_label_2
_geom_angle_atom_site_label_3
_geom_angle
_geom_angle_site_symmetry_1
_geom_angle_site_symmetry_3
S1 I1 Cl1 176.11(4) . .
C1 S2 C2 96.0(2) . .
C1 S3 C3 96.3(2) . .
C1 S1 I1 104.43(16) . .
C4 O2 C5 115.6(4) . .
C6 O4 C7 115.1(4) . .
C2 C3 C6 126.4(4) . .
C2 C3 S3 115.8(4) . .
C6 C3 S3 117.8(3) . .
C3 C2 C4 124.4(4) . .
C3 C2 S2 116.6(4) . .
C4 C2 S2 118.9(3) . .
S1 C1 S2 126.9(3) . .
S1 C1 S3 117.7(3) . .
S2 C1 S3 115.3(3) . .
O1 C4 O2 126.0(5) . .
O1 C4 C2 123.5(4) . .
O2 C4 C2 110.5(4) . .
O4 C7 H7A 109.5 . .
O4 C7 H7B 109.5 . .
H7A C7 H7B 109.5 . .
O4 C7 H7C 109.5 . .
H7A C7 H7C 109.5 . .
H7B C7 H7C 109.5 . .
O3 C6 O4 125.5(5) . .
O3 C6 C3 124.5(5) . .
O4 C6 C3 110.0(4) . .
O2 C5 H5A 109.5 . .
O2 C5 H5B 109.5 . .
H5A C5 H5B 109.5 . .
O2 C5 H5C 109.5 . .
H5A C5 H5C 109.5 . .
H5B C5 H5C 109.5 . .

loop_
_geom_bond_atom_site_label_1
_geom_bond_atom_site_label_2
_geom_bond_distance
_geom_bond_site_symmetry_2
I1 S1 2.5910(11) .
I1 Cl1 2.6032(11) .
S2 C1 1.694(5) .
S2 C2 1.737(4) .
S3 C1 1.716(5) .
S3 C3 1.729(5) .
S1 C1 1.680(5) .
O2 C4 1.336(6) .
O2 C5 1.453(6) .
O4 C6 1.324(6) .
O4 C7 1.458(6) .
O1 C4 1.193(6) .
O3 C6 1.180(7) .
C3 C2 1.350(6) .
C3 C6 1.500(7) .
C2 C4 1.494(7) .
C7 H7A 0.9800 .
C7 H7B 0.9800 .
C7 H7C 0.9800 .
C5 H5A 0.9800 .
C5 H5B 0.9800 .
C5 H5C 0.9800 .
